data_1010518
loop_
_publ_author_name
'Hoard, J L'
'Goldstein, L'

_publ_section_title
;
The Structure of Potassium Hexachlorothalliate Dihydrate
;
_journal_coden_ASTM JCPSA6
_journal_name_full 'Journal of Chemical Physics'
_journal_page_first 645
_journal_page_last 649
_journal_paper_doi 10.1063/1.1749568
_journal_volume 3
_journal_year 1935
_chemical_formula_structural 'Rb3 Tl Br6 (H2 O)1.143'
_chemical_formula_sum 'Br6 H2.286 O1.143 Rb3 Tl'
_chemical_name_systematic 'Rubidium hexabromothallate 1.143-hydrate'
_space_group_IT_number 139
_symmetry_cell_setting tetragonal
_symmetry_Int_Tables_number 139
_symmetry_space_group_name_Hall '-I 4 2'
_symmetry_space_group_name_H-M 'I 4/m m m'
_cell_angle_alpha 90
_cell_angle_beta 90
_cell_angle_gamma 90
_cell_formula_units_Z 14
_cell_length_a 16.95
_cell_length_b 16.95
_cell_length_c 19.45
_cell_volume 5588.0
_exptl_crystal_density_meas 4.07
_cod_original_formula_sum 'H2.286 Br6 O1.143 Rb3 Tl'
_cod_database_code 1010518

loop_
_symmetry_equiv_pos_as_xyz
x,y,z
-x,-y,z
-x,y,z
x,-y,z
-y,x,z
y,-x,z
y,x,z
-y,-x,z
-x,-y,-z
x,y,-z
x,-y,-z
-x,y,-z
y,-x,-z
-y,x,-z
-y,-x,-z
y,x,-z
1/2+x,1/2+y,1/2+z
1/2-x,1/2-y,1/2+z
1/2-x,1/2+y,1/2+z
1/2+x,1/2-y,1/2+z
1/2-y,1/2+x,1/2+z
1/2+y,1/2-x,1/2+z
1/2+y,1/2+x,1/2+z
1/2-y,1/2-x,1/2+z
1/2-x,1/2-y,1/2-z
1/2+x,1/2+y,1/2-z
1/2+x,1/2-y,1/2-z
1/2-x,1/2+y,1/2-z
1/2+y,1/2-x,1/2-z
1/2-y,1/2+x,1/2-z
1/2-y,1/2-x,1/2-z
1/2+y,1/2+x,1/2-z

loop_
_atom_site_label
_atom_site_type_symbol
_atom_site_symmetry_multiplicity
_atom_site_Wyckoff_symbol
_atom_site_fract_x
_atom_site_fract_y
_atom_site_fract_z
_atom_site_occupancy
_atom_site_attached_hydrogens
_atom_site_calc_flag
Tl1 Tl3+ 2 a 0. 0. 0. 1. 0 d
Tl2 Tl3+ 4 c 0. 0.5 0. 1. 0 d
Tl3 Tl3+ 8 f 0.25 0.25 0.25 1. 0 d
Br1 Br1- 4 e 0. 0. 0.139 1. 0 d
Br2 Br1- 8 i 0.159 0. 0. 1. 0 d
Br3 Br1- 8 g 0. 0.5 0.139 1. 0 d
Br4 Br1- 16 l 0.387 0.113 0. 1. 0 d
Br5 Br1- 16 m 0.181 -0.181 0.36 1. 0 d
Br6 Br1- 16 m 0.161 -0.161 0.165 1. 0 d
Br7 Br1- 16 k 0.363 0.863 0.25 1. 0 d
Rb1 Rb1+ 2 b 0. 0. 0.5 1. 0 d
Rb2 Rb1+ 8 h 0.214 0.214 0. 1. 0 d
Rb3 Rb1+ 16 n 0. 0.295 0.132 1. 0 d
Rb4 Rb1+ 16 n 0. 0.293 0.366 1. 0 d
O1 O2- 16 n 0. 0.122 0.4 1. 2 d

loop_
_atom_type_symbol
_atom_type_oxidation_number
Tl3+ 3.000
Br1- -1.000
Rb1+ 1.000
O2- -2.000
